data_7062507
loop_
_publ_author_name
'Krylova, Irina V.'
'Labutskaya, Liliya D.'
'Markova, Mariya O.'
'Balycheva, Victoriya A.'
'Shangin, Pavel G.'
'Akyeva, Anna Ya.'
'Golovina, Victoriya V.'
'Minyaev, Mikhail E.'
'Lalov, Andrey V.'
'Pechennikov, Valery M.'
'Novikov, Vasiliy T.'
'Egorov, Mikhail P.'
'Syroeshkin, Mikhail A.'

_publ_section_title
;
 Derivatives of penta-, hexa-, and hepta-coordinated tin with Schiff bases
 and 1,10-phenanthroline: structure, redox and optoelectronic properties
;
_journal_issue 25
_journal_name_full 'New Journal of Chemistry'
_journal_page_first 11890
_journal_page_last 11902
_journal_paper_doi 10.1039/D3NJ01993D
_journal_volume 47
_journal_year 2023
_chemical_formula_moiety 'C24 H25 N5 O2 Sn, C H4 O'
_chemical_formula_sum 'C25 H29 N5 O3 Sn'
_chemical_formula_weight 566.22
_space_group_crystal_system triclinic
_space_group_IT_number 2
_space_group_name_Hall '-P 1'
_space_group_name_H-M_alt 'P -1'
_atom_sites_solution_hydrogens mixed
_atom_sites_solution_primary dual
_atom_sites_solution_secondary difmap
_audit_creation_method SHELXL-2018/3
_audit_update_record
;
2023-02-10 deposited with the CCDC.	2023-05-29 downloaded from the CCDC.
;
_cell_angle_alpha 106.3980(10)
_cell_angle_beta 91.3010(10)
_cell_angle_gamma 112.7180(10)
_cell_formula_units_Z 2
_cell_length_a 9.5849(2)
_cell_length_b 11.1754(2)
_cell_length_c 12.8127(3)
_cell_measurement_reflns_used 9139
_cell_measurement_temperature 100(2)
_cell_measurement_theta_max 34.35
_cell_measurement_theta_min 2.66
_cell_volume 1200.93(5)
_computing_cell_refinement 'SAINT (Bruker, 2019)'
_computing_data_collection '<i>APEX3</i> (Bruker, 2019)'
_computing_data_reduction 'SAINT (Bruker, 2019)'
_computing_molecular_graphics 'SHELXTL (Sheldrick, Acta Cryst., 2008, A64, 112-122)'
_computing_publication_material 'SHELXTL (Sheldrick, Acta Cryst., 2008, A64, 112-122)'
_computing_structure_refinement 'SHELXL-2018 (Sheldrick, Acta Cryst., 2015, C71, 3-8)'
_computing_structure_solution 'SHELXT (Sheldrick, Acta Cryst., 2015, A71, 3-8)'
_diffrn_ambient_temperature 100(2)
_diffrn_detector_area_resol_mean 7.31
_diffrn_measured_fraction_theta_full 0.998
_diffrn_measured_fraction_theta_max 0.999
_diffrn_measurement_device_type 'Bruker AXS D8 QUEST, Photon III detector'
_diffrn_measurement_method '\f and \w shutterless scans'
_diffrn_radiation_monochromator graphite
_diffrn_radiation_type MoK\a
_diffrn_radiation_wavelength 0.71073
_diffrn_reflns_av_R_equivalents 0.0191
_diffrn_reflns_av_unetI/netI 0.0113
_diffrn_reflns_Laue_measured_fraction_full 0.998
_diffrn_reflns_Laue_measured_fraction_max 0.999
_diffrn_reflns_limit_h_max 15
_diffrn_reflns_limit_h_min -15
_diffrn_reflns_limit_k_max 17
_diffrn_reflns_limit_k_min -17
_diffrn_reflns_limit_l_max 20
_diffrn_reflns_limit_l_min -20
_diffrn_reflns_number 74295
_diffrn_reflns_point_group_measured_fraction_full 0.998
_diffrn_reflns_point_group_measured_fraction_max 0.999
_diffrn_reflns_theta_full 25.242
_diffrn_reflns_theta_max 34.364
_diffrn_reflns_theta_min 2.082
_diffrn_source 'sealed X-ray tube'
_diffrn_source_current 30
_diffrn_source_power 1.5
_diffrn_source_size '0.6 mm, fine-focus'
_diffrn_source_voltage 50
_exptl_absorpt_coefficient_mu 1.101
_exptl_absorpt_correction_T_max 0.2711
_exptl_absorpt_correction_T_min 0.1999
_exptl_absorpt_correction_type multi-scan
_exptl_absorpt_process_details 'SADABS 2016/2 (Krause et al., J. Appl. Cryst. 2015, 48, 3-10)'
_exptl_crystal_colour 'light yellow'
_exptl_crystal_density_diffrn 1.566
_exptl_crystal_density_method 'not measured'
_exptl_crystal_description block
_exptl_crystal_F_000 576
_exptl_crystal_size_max 0.993
_exptl_crystal_size_mid 0.295
_exptl_crystal_size_min 0.156
_refine_diff_density_max 0.506
_refine_diff_density_min -0.459
_refine_diff_density_rms 0.056
_refine_ls_extinction_coef 0.0027(4)
_refine_ls_extinction_expression Fc^*^=kFc[1+0.001xFc^2^\l^3^/sin(2\q)]^-1/4^
_refine_ls_extinction_method 'SHELXL-2018/3 (Sheldrick 2018)'
_refine_ls_goodness_of_fit_ref 1.135
_refine_ls_hydrogen_treatment mixed
_refine_ls_matrix_type full
_refine_ls_number_parameters 323
_refine_ls_number_reflns 10083
_refine_ls_number_restraints 0
_refine_ls_restrained_S_all 1.135
_refine_ls_R_factor_all 0.0159
_refine_ls_R_factor_gt 0.0151
_refine_ls_shift/su_max 0.004
_refine_ls_shift/su_mean 0.000
_refine_ls_structure_factor_coef Fsqd
_refine_ls_weighting_details 'w=1/[\s^2^(Fo^2^)+(0.0196P)^2^+0.2992P] where P=(Fo^2^+2Fc^2^)/3'
_refine_ls_weighting_scheme calc
_refine_ls_wR_factor_gt 0.0412
_refine_ls_wR_factor_ref 0.0416
_reflns_Friedel_coverage 0.000
_reflns_number_gt 9767
_reflns_number_total 10083
_reflns_threshold_expression 'I > 2\s(I)'
_cod_data_source_file d3nj01993d2.cif
_cod_data_source_block 2
_cod_depositor_comments 'Adding full bibliography for 7062503--7062507.cif.'
_cod_original_cell_volume 1200.93(4)
_cod_database_code 7062507
_shelx_shelxl_version_number 2018/3
_shelx_space_group_comment
;
The symmetry employed for this shelxl refinement is uniquely defined
by the following loop, which should always be used as a source of
symmetry information in preference to the above space-group names.
They are only intended as comments.
;
_shelx_estimated_absorpt_t_min 0.408
_shelx_estimated_absorpt_t_max 0.847

loop_
_space_group_symop_operation_xyz
'x, y, z'
'-x, -y, -z'

loop_
_atom_site_label
_atom_site_type_symbol
_atom_site_fract_x
_atom_site_fract_y
_atom_site_fract_z
_atom_site_U_iso_or_equiv
_atom_site_adp_type
_atom_site_occupancy
_atom_site_site_symmetry_order
_atom_site_calc_flag
_atom_site_refinement_flags_posn
_atom_site_refinement_flags_adp
_atom_site_refinement_flags_occupancy
_atom_site_disorder_assembly
_atom_site_disorder_group
Sn1 Sn 0.53192(2) 0.27586(2) 0.75251(2) 0.01390(2) Uani 1 1 d . . . . .
O1 O 0.44261(7) 0.21138(7) 0.89504(5) 0.01801(10) Uani 1 1 d . . . . .
O2 O 0.72605(7) 0.35441(8) 0.67222(5) 0.02347(13) Uani 1 1 d . . . . .
N1 N 0.48013(9) 0.14853(8) 1.04305(6) 0.02043(13) Uani 1 1 d . . . . .
H1A H 0.5427(19) 0.1276(16) 1.0754(13) 0.034(4) Uiso 1 1 d . . . . .
H1B H 0.3841(18) 0.0977(15) 1.0344(12) 0.027(3) Uiso 1 1 d . . . . .
N2 N 0.68454(8) 0.23457(7) 0.95554(6) 0.01690(11) Uani 1 1 d . . . . .
N3 N 0.72814(8) 0.29352(7) 0.87279(6) 0.01505(11) Uani 1 1 d . . . . .
C1 C 0.53573(9) 0.19880(8) 0.96004(6) 0.01562(12) Uani 1 1 d . . . . .
C2 C 0.87466(9) 0.35248(8) 0.87538(6) 0.01557(12) Uani 1 1 d . . . . .
H2 H 0.937675 0.348807 0.931664 0.019 Uiso 1 1 calc R U . . .
C3 C 0.95148(8) 0.42335(8) 0.80081(6) 0.01469(12) Uani 1 1 d . . . . .
C4 C 0.87415(9) 0.42384(8) 0.70501(6) 0.01567(12) Uani 1 1 d . . . . .
C5 C 0.96330(9) 0.50031(9) 0.64120(7) 0.01825(13) Uani 1 1 d . . . . .
H5 H 0.914306 0.503717 0.577487 0.022 Uiso 1 1 calc R U . . .
C6 C 1.12059(10) 0.57055(9) 0.66922(7) 0.01992(14) Uani 1 1 d . . . . .
H6 H 1.177412 0.621117 0.624560 0.024 Uiso 1 1 calc R U . . .
C7 C 1.19666(9) 0.56795(9) 0.76229(7) 0.02039(14) Uani 1 1 d . . . . .
H7 H 1.304601 0.615529 0.781052 0.024 Uiso 1 1 calc R U . . .
C8 C 1.11122(9) 0.49447(9) 0.82659(7) 0.01775(13) Uani 1 1 d . . . . .
H8 H 1.162078 0.492078 0.889989 0.021 Uiso 1 1 calc R U . . .
C9 C 0.47635(10) 0.07141(9) 0.65073(7) 0.01967(14) Uani 1 1 d . . . . .
H9A H 0.384978 0.043023 0.596737 0.024 Uiso 1 1 calc R U . . .
H9B H 0.561867 0.071420 0.608825 0.024 Uiso 1 1 calc R U . . .
C10 C 0.44474(18) -0.03551(11) 0.70883(11) 0.0384(3) Uani 1 1 d . . . . .
H10A H 0.418671 -0.125308 0.654271 0.058 Uiso 1 1 calc R U . . .
H10B H 0.359146 -0.038247 0.749911 0.058 Uiso 1 1 calc R U . . .
H10C H 0.536016 -0.011981 0.759801 0.058 Uiso 1 1 calc R U . . .
C11 C 0.52984(11) 0.47142(9) 0.82536(8) 0.02278(16) Uani 1 1 d . . . . .
H11A H 0.519255 0.509750 0.766270 0.027 Uiso 1 1 calc R U . . .
H11B H 0.438979 0.459885 0.863364 0.027 Uiso 1 1 calc R U . . .
C12 C 0.67003(13) 0.57197(12) 0.90620(11) 0.0402(3) Uani 1 1 d . . . . .
H12A H 0.662332 0.659998 0.934415 0.060 Uiso 1 1 calc R U . . .
H12B H 0.760869 0.583982 0.869554 0.060 Uiso 1 1 calc R U . . .
H12C H 0.678403 0.537554 0.967398 0.060 Uiso 1 1 calc R U . . .
N4 N 0.22927(8) 0.19435(7) 0.71618(6) 0.01683(11) Uani 1 1 d . . . . .
N5 N 0.41223(8) 0.28670(8) 0.56909(6) 0.01796(12) Uani 1 1 d . . . . .
C13 C 0.13884(9) 0.14645(9) 0.78550(7) 0.01909(14) Uani 1 1 d . . . . .
H13 H 0.185110 0.144644 0.851070 0.023 Uiso 1 1 calc R U . . .
C14 C -0.02118(10) 0.09842(9) 0.76708(8) 0.02026(14) Uani 1 1 d . . . . .
H14 H -0.081314 0.063093 0.818102 0.024 Uiso 1 1 calc R U . . .
C15 C -0.08889(9) 0.10356(9) 0.67391(8) 0.02035(14) Uani 1 1 d . . . . .
H15 H -0.196842 0.072639 0.660018 0.024 Uiso 1 1 calc R U . . .
C16 C 0.00276(9) 0.15499(8) 0.59902(7) 0.01745(13) Uani 1 1 d . . . . .
C17 C 0.16241(9) 0.19810(8) 0.62300(7) 0.01564(12) Uani 1 1 d . . . . .
C18 C 0.49950(10) 0.32899(10) 0.49659(7) 0.02195(15) Uani 1 1 d . . . . .
H18 H 0.606660 0.356561 0.512701 0.026 Uiso 1 1 calc R U . . .
C19 C 0.44189(11) 0.33514(11) 0.39745(8) 0.02549(17) Uani 1 1 d . . . . .
H19 H 0.508707 0.365479 0.347796 0.031 Uiso 1 1 calc R U . . .
C20 C 0.28730(11) 0.29657(10) 0.37339(7) 0.02366(16) Uani 1 1 d . . . . .
H20 H 0.245890 0.300611 0.307043 0.028 Uiso 1 1 calc R U . . .
C21 C 0.19084(10) 0.25095(9) 0.44818(7) 0.01852(13) Uani 1 1 d . . . . .
C22 C 0.25877(9) 0.24728(8) 0.54572(7) 0.01618(12) Uani 1 1 d . . . . .
C23 C -0.06140(10) 0.16371(9) 0.50067(8) 0.02102(15) Uani 1 1 d . . . . .
H23 H -0.168544 0.137403 0.486369 0.025 Uiso 1 1 calc R U . . .
C24 C 0.02861(10) 0.20894(9) 0.42781(7) 0.02125(15) Uani 1 1 d . . . . .
H24 H -0.016242 0.212829 0.362645 0.026 Uiso 1 1 calc R U . . .
O3 O 0.82243(9) 0.07780(8) 1.00136(7) 0.02746(14) Uani 1 1 d . . . . .
H3 H 0.786(2) 0.1312(17) 0.9921(14) 0.039(4) Uiso 1 1 d . . . . .
C25 C 0.94316(17) 0.14799(14) 1.08890(13) 0.0448(3) Uani 1 1 d . . . . .
H25A H 0.967472 0.246042 1.110408 0.067 Uiso 1 1 calc R U . . .
H25B H 1.033246 0.132370 1.066114 0.067 Uiso 1 1 calc R U . . .
H25C H 0.913354 0.114732 1.151529 0.067 Uiso 1 1 calc R U . . .

loop_
_atom_site_aniso_label
_atom_site_aniso_U_11
_atom_site_aniso_U_22
_atom_site_aniso_U_33
_atom_site_aniso_U_23
_atom_site_aniso_U_13
_atom_site_aniso_U_12
Sn1 0.01217(3) 0.01599(3) 0.01340(3) 0.00576(2) 0.00068(2) 0.00489(2)
O1 0.0161(2) 0.0247(3) 0.0178(2) 0.0103(2) 0.0034(2) 0.0104(2)
O2 0.0122(2) 0.0359(4) 0.0187(3) 0.0139(3) -0.0002(2) 0.0026(2)
N1 0.0187(3) 0.0247(3) 0.0205(3) 0.0133(3) 0.0034(2) 0.0072(3)
N2 0.0155(3) 0.0198(3) 0.0172(3) 0.0100(2) 0.0016(2) 0.0062(2)
N3 0.0146(3) 0.0163(3) 0.0149(3) 0.0066(2) 0.0012(2) 0.0059(2)
C1 0.0168(3) 0.0158(3) 0.0150(3) 0.0062(2) 0.0020(2) 0.0065(2)
C2 0.0141(3) 0.0173(3) 0.0156(3) 0.0059(2) 0.0004(2) 0.0064(2)
C3 0.0127(3) 0.0161(3) 0.0149(3) 0.0046(2) 0.0010(2) 0.0056(2)
C4 0.0129(3) 0.0184(3) 0.0151(3) 0.0059(2) 0.0015(2) 0.0054(2)
C5 0.0155(3) 0.0222(3) 0.0165(3) 0.0082(3) 0.0021(2) 0.0056(3)
C6 0.0160(3) 0.0224(4) 0.0189(3) 0.0077(3) 0.0039(3) 0.0045(3)
C7 0.0130(3) 0.0245(4) 0.0200(3) 0.0065(3) 0.0019(3) 0.0043(3)
C8 0.0133(3) 0.0214(3) 0.0177(3) 0.0058(3) 0.0008(2) 0.0066(3)
C9 0.0161(3) 0.0207(3) 0.0192(3) 0.0021(3) 0.0003(3) 0.0075(3)
C10 0.0593(8) 0.0198(4) 0.0343(5) 0.0064(4) 0.0076(5) 0.0160(5)
C11 0.0258(4) 0.0189(3) 0.0247(4) 0.0069(3) -0.0023(3) 0.0106(3)
C12 0.0273(5) 0.0314(5) 0.0466(7) -0.0156(5) -0.0071(4) 0.0164(4)
N4 0.0141(3) 0.0208(3) 0.0169(3) 0.0073(2) 0.0024(2) 0.0076(2)
N5 0.0145(3) 0.0246(3) 0.0163(3) 0.0086(2) 0.0023(2) 0.0081(2)
C13 0.0159(3) 0.0234(4) 0.0200(3) 0.0088(3) 0.0047(3) 0.0087(3)
C14 0.0155(3) 0.0214(3) 0.0251(4) 0.0081(3) 0.0062(3) 0.0080(3)
C15 0.0134(3) 0.0195(3) 0.0276(4) 0.0061(3) 0.0029(3) 0.0071(3)
C16 0.0138(3) 0.0160(3) 0.0215(3) 0.0036(3) 0.0001(2) 0.0069(2)
C17 0.0136(3) 0.0161(3) 0.0173(3) 0.0045(2) 0.0009(2) 0.0067(2)
C18 0.0182(3) 0.0330(4) 0.0188(3) 0.0132(3) 0.0046(3) 0.0112(3)
C19 0.0250(4) 0.0385(5) 0.0201(4) 0.0163(4) 0.0059(3) 0.0152(4)
C20 0.0257(4) 0.0313(4) 0.0182(3) 0.0109(3) 0.0009(3) 0.0140(3)
C21 0.0192(3) 0.0200(3) 0.0171(3) 0.0053(3) -0.0014(3) 0.0094(3)
C22 0.0152(3) 0.0184(3) 0.0154(3) 0.0049(2) 0.0000(2) 0.0078(3)
C23 0.0159(3) 0.0200(3) 0.0252(4) 0.0045(3) -0.0039(3) 0.0076(3)
C24 0.0198(3) 0.0218(4) 0.0216(4) 0.0050(3) -0.0046(3) 0.0096(3)
O3 0.0232(3) 0.0245(3) 0.0377(4) 0.0143(3) -0.0002(3) 0.0100(3)
C25 0.0437(7) 0.0336(6) 0.0534(8) 0.0069(5) -0.0195(6) 0.0182(5)

loop_
_atom_type_symbol
_atom_type_description
_atom_type_scat_dispersion_real
_atom_type_scat_dispersion_imag
_atom_type_scat_source
C C 0.0033 0.0016 'International Tables Vol C Tables 4.2.6.8 and 6.1.1.4'
H H 0.0000 0.0000 'International Tables Vol C Tables 4.2.6.8 and 6.1.1.4'
N N 0.0061 0.0033 'International Tables Vol C Tables 4.2.6.8 and 6.1.1.4'
O O 0.0106 0.0060 'International Tables Vol C Tables 4.2.6.8 and 6.1.1.4'
Sn Sn -0.6537 1.4246 'International Tables Vol C Tables 4.2.6.8 and 6.1.1.4'

loop_
_geom_angle_atom_site_label_1
_geom_angle_atom_site_label_2
_geom_angle_atom_site_label_3
_geom_angle
_geom_angle_site_symmetry_1
_geom_angle_site_symmetry_3
_geom_angle_publ_flag
C11 Sn1 C9 163.37(3) . . ?
C11 Sn1 O2 93.50(4) . . ?
C9 Sn1 O2 91.63(3) . . ?
C11 Sn1 O1 90.65(3) . . ?
C9 Sn1 O1 93.31(3) . . ?
O2 Sn1 O1 148.16(2) . . ?
C11 Sn1 N3 99.29(3) . . ?
C9 Sn1 N3 97.22(3) . . ?
O2 Sn1 N3 78.86(2) . . ?
O1 Sn1 N3 69.32(2) . . ?
C11 Sn1 N5 84.86(3) . . ?
C9 Sn1 N5 81.05(3) . . ?
O2 Sn1 N5 75.95(2) . . ?
O1 Sn1 N5 135.88(2) . . ?
N3 Sn1 N5 154.68(2) . . ?
C11 Sn1 N4 83.30(3) . . ?
C9 Sn1 N4 82.34(3) . . ?
O2 Sn1 N4 138.19(2) . . ?
O1 Sn1 N4 73.64(2) . . ?
N3 Sn1 N4 142.88(2) . . ?
N5 Sn1 N4 62.24(2) . . ?
C1 O1 Sn1 116.80(5) . . ?
C4 O2 Sn1 134.62(5) . . ?
C1 N1 H1A 113.1(11) . . ?
C1 N1 H1B 117.9(10) . . ?
H1A N1 H1B 118.1(14) . . ?
C1 N2 N3 110.82(6) . . ?
C2 N3 N2 114.48(7) . . ?
C2 N3 Sn1 129.25(5) . . ?
N2 N3 Sn1 116.27(5) . . ?
O1 C1 N2 125.35(7) . . ?
O1 C1 N1 117.86(7) . . ?
N2 C1 N1 116.76(7) . . ?
N3 C2 C3 126.24(7) . . ?
N3 C2 H2 116.9 . . ?
C3 C2 H2 116.9 . . ?
C8 C3 C4 119.66(7) . . ?
C8 C3 C2 116.77(7) . . ?
C4 C3 C2 123.57(7) . . ?
O2 C4 C5 119.13(7) . . ?
O2 C4 C3 123.39(7) . . ?
C5 C4 C3 117.46(7) . . ?
C6 C5 C4 121.60(8) . . ?
C6 C5 H5 119.2 . . ?
C4 C5 H5 119.2 . . ?
C5 C6 C7 120.84(8) . . ?
C5 C6 H6 119.6 . . ?
C7 C6 H6 119.6 . . ?
C8 C7 C6 118.50(8) . . ?
C8 C7 H7 120.7 . . ?
C6 C7 H7 120.7 . . ?
C7 C8 C3 121.91(8) . . ?
C7 C8 H8 119.0 . . ?
C3 C8 H8 119.0 . . ?
C10 C9 Sn1 116.54(7) . . ?
C10 C9 H9A 108.2 . . ?
Sn1 C9 H9A 108.2 . . ?
C10 C9 H9B 108.2 . . ?
Sn1 C9 H9B 108.2 . . ?
H9A C9 H9B 107.3 . . ?
C9 C10 H10A 109.5 . . ?
C9 C10 H10B 109.5 . . ?
H10A C10 H10B 109.5 . . ?
C9 C10 H10C 109.5 . . ?
H10A C10 H10C 109.5 . . ?
H10B C10 H10C 109.5 . . ?
C12 C11 Sn1 114.14(7) . . ?
C12 C11 H11A 108.7 . . ?
Sn1 C11 H11A 108.7 . . ?
C12 C11 H11B 108.7 . . ?
Sn1 C11 H11B 108.7 . . ?
H11A C11 H11B 107.6 . . ?
C11 C12 H12A 109.5 . . ?
C11 C12 H12B 109.5 . . ?
H12A C12 H12B 109.5 . . ?
C11 C12 H12C 109.5 . . ?
H12A C12 H12C 109.5 . . ?
H12B C12 H12C 109.5 . . ?
C13 N4 C17 117.89(7) . . ?
C13 N4 Sn1 122.18(5) . . ?
C17 N4 Sn1 119.92(5) . . ?
C18 N5 C22 118.07(7) . . ?
C18 N5 Sn1 121.13(6) . . ?
C22 N5 Sn1 120.79(5) . . ?
N4 C13 C14 123.64(8) . . ?
N4 C13 H13 118.2 . . ?
C14 C13 H13 118.2 . . ?
C15 C14 C13 118.65(8) . . ?
C15 C14 H14 120.7 . . ?
C13 C14 H14 120.7 . . ?
C14 C15 C16 119.53(8) . . ?
C14 C15 H15 120.2 . . ?
C16 C15 H15 120.2 . . ?
C15 C16 C17 117.92(8) . . ?
C15 C16 C23 122.04(8) . . ?
C17 C16 C23 120.04(8) . . ?
N4 C17 C16 122.35(7) . . ?
N4 C17 C22 118.59(7) . . ?
C16 C17 C22 119.06(7) . . ?
N5 C18 C19 123.51(8) . . ?
N5 C18 H18 118.2 . . ?
C19 C18 H18 118.2 . . ?
C20 C19 C18 118.92(8) . . ?
C20 C19 H19 120.5 . . ?
C18 C19 H19 120.5 . . ?
C19 C20 C21 119.28(8) . . ?
C19 C20 H20 120.4 . . ?
C21 C20 H20 120.4 . . ?
C20 C21 C22 117.92(8) . . ?
C20 C21 C24 122.02(8) . . ?
C22 C21 C24 120.05(8) . . ?
N5 C22 C21 122.29(8) . . ?
N5 C22 C17 118.46(7) . . ?
C21 C22 C17 119.24(7) . . ?
C24 C23 C16 120.96(8) . . ?
C24 C23 H23 119.5 . . ?
C16 C23 H23 119.5 . . ?
C23 C24 C21 120.61(8) . . ?
C23 C24 H24 119.7 . . ?
C21 C24 H24 119.7 . . ?
C25 O3 H3 109.2(12) . . ?
O3 C25 H25A 109.5 . . ?
O3 C25 H25B 109.5 . . ?
H25A C25 H25B 109.5 . . ?
O3 C25 H25C 109.5 . . ?
H25A C25 H25C 109.5 . . ?
H25B C25 H25C 109.5 . . ?

loop_
_geom_bond_atom_site_label_1
_geom_bond_atom_site_label_2
_geom_bond_distance
_geom_bond_site_symmetry_2
_geom_bond_publ_flag
Sn1 C11 2.1286(9) . ?
Sn1 C9 2.1333(9) . ?
Sn1 O2 2.1509(6) . ?
Sn1 O1 2.2191(6) . ?
Sn1 N3 2.3154(7) . ?
Sn1 N5 2.6456(7) . ?
Sn1 N4 2.6683(7) . ?
O1 C1 1.2804(10) . ?
O2 C4 1.3159(10) . ?
N1 C1 1.3648(11) . ?
N1 H1A 0.859(16) . ?
N1 H1B 0.859(16) . ?
N2 C1 1.3318(10) . ?
N2 N3 1.3910(10) . ?
N3 C2 1.2956(10) . ?
C2 C3 1.4460(11) . ?
C2 H2 0.9500 . ?
C3 C8 1.4050(11) . ?
C3 C4 1.4219(11) . ?
C4 C5 1.4110(11) . ?
C5 C6 1.3857(12) . ?
C5 H5 0.9500 . ?
C6 C7 1.3967(12) . ?
C6 H6 0.9500 . ?
C7 C8 1.3846(12) . ?
C7 H7 0.9500 . ?
C8 H8 0.9500 . ?
C9 C10 1.5188(15) . ?
C9 H9A 0.9900 . ?
C9 H9B 0.9900 . ?
C10 H10A 0.9800 . ?
C10 H10B 0.9800 . ?
C10 H10C 0.9800 . ?
C11 C12 1.5015(14) . ?
C11 H11A 0.9900 . ?
C11 H11B 0.9900 . ?
C12 H12A 0.9800 . ?
C12 H12B 0.9800 . ?
C12 H12C 0.9800 . ?
N4 C13 1.3310(11) . ?
N4 C17 1.3608(10) . ?
N5 C18 1.3281(11) . ?
N5 C22 1.3609(10) . ?
C13 C14 1.4045(12) . ?
C13 H13 0.9500 . ?
C14 C15 1.3718(13) . ?
C14 H14 0.9500 . ?
C15 C16 1.4080(12) . ?
C15 H15 0.9500 . ?
C16 C17 1.4120(11) . ?
C16 C23 1.4339(12) . ?
C17 C22 1.4465(11) . ?
C18 C19 1.4035(12) . ?
C18 H18 0.9500 . ?
C19 C20 1.3737(14) . ?
C19 H19 0.9500 . ?
C20 C21 1.4089(13) . ?
C20 H20 0.9500 . ?
C21 C22 1.4142(11) . ?
C21 C24 1.4336(12) . ?
C23 C24 1.3555(14) . ?
C23 H23 0.9500 . ?
C24 H24 0.9500 . ?
O3 C25 1.3984(15) . ?
O3 H3 0.834(17) . ?
C25 H25A 0.9800 . ?
C25 H25B 0.9800 . ?
C25 H25C 0.9800 . ?

loop_
_geom_hbond_atom_site_label_D
_geom_hbond_atom_site_label_H
_geom_hbond_atom_site_label_A
_geom_hbond_distance_DH
_geom_hbond_distance_HA
_geom_hbond_distance_DA
_geom_hbond_angle_DHA
_geom_hbond_site_symmetry_A
_geom_hbond_publ_flag
N1 H1B O3 0.859(16) 2.104(15) 2.9289(11) 160.7(13) 2_657 yes
O3 H3 N2 0.834(17) 1.908(17) 2.7377(10) 172.8(17) . yes

loop_
_geom_torsion_atom_site_label_1
_geom_torsion_atom_site_label_2
_geom_torsion_atom_site_label_3
_geom_torsion_atom_site_label_4
_geom_torsion
_geom_torsion_site_symmetry_1
_geom_torsion_site_symmetry_2
_geom_torsion_site_symmetry_3
_geom_torsion_site_symmetry_4
_geom_torsion_publ_flag
C1 N2 N3 C2 168.52(7) . . . . ?
C1 N2 N3 Sn1 -10.63(8) . . . . ?
Sn1 O1 C1 N2 7.36(11) . . . . ?
Sn1 O1 C1 N1 -174.73(6) . . . . ?
N3 N2 C1 O1 2.48(12) . . . . ?
N3 N2 C1 N1 -175.45(7) . . . . ?
N2 N3 C2 C3 -178.98(7) . . . . ?
Sn1 N3 C2 C3 0.04(12) . . . . ?
N3 C2 C3 C8 172.33(8) . . . . ?
N3 C2 C3 C4 -7.76(13) . . . . ?
Sn1 O2 C4 C5 -157.63(7) . . . . ?
Sn1 O2 C4 C3 24.18(13) . . . . ?
C8 C3 C4 O2 176.54(8) . . . . ?
C2 C3 C4 O2 -3.37(13) . . . . ?
C8 C3 C4 C5 -1.69(11) . . . . ?
C2 C3 C4 C5 178.41(8) . . . . ?
O2 C4 C5 C6 -177.19(8) . . . . ?
C3 C4 C5 C6 1.11(12) . . . . ?
C4 C5 C6 C7 0.00(14) . . . . ?
C5 C6 C7 C8 -0.53(14) . . . . ?
C6 C7 C8 C3 -0.08(13) . . . . ?
C4 C3 C8 C7 1.21(12) . . . . ?
C2 C3 C8 C7 -178.87(8) . . . . ?
C17 N4 C13 C14 0.73(13) . . . . ?
Sn1 N4 C13 C14 -177.77(6) . . . . ?
N4 C13 C14 C15 -1.51(14) . . . . ?
C13 C14 C15 C16 0.71(13) . . . . ?
C14 C15 C16 C17 0.72(12) . . . . ?
C14 C15 C16 C23 -179.58(8) . . . . ?
C13 N4 C17 C16 0.84(12) . . . . ?
Sn1 N4 C17 C16 179.36(6) . . . . ?
C13 N4 C17 C22 -178.77(8) . . . . ?
Sn1 N4 C17 C22 -0.24(10) . . . . ?
C15 C16 C17 N4 -1.55(12) . . . . ?
C23 C16 C17 N4 178.74(8) . . . . ?
C15 C16 C17 C22 178.05(7) . . . . ?
C23 C16 C17 C22 -1.66(12) . . . . ?
C22 N5 C18 C19 0.01(14) . . . . ?
Sn1 N5 C18 C19 179.17(8) . . . . ?
N5 C18 C19 C20 0.47(16) . . . . ?
C18 C19 C20 C21 -0.52(15) . . . . ?
C19 C20 C21 C22 0.12(14) . . . . ?
C19 C20 C21 C24 -179.83(9) . . . . ?
C18 N5 C22 C21 -0.43(13) . . . . ?
Sn1 N5 C22 C21 -179.60(6) . . . . ?
C18 N5 C22 C17 178.60(8) . . . . ?
Sn1 N5 C22 C17 -0.57(10) . . . . ?
C20 C21 C22 N5 0.38(13) . . . . ?
C24 C21 C22 N5 -179.68(8) . . . . ?
C20 C21 C22 C17 -178.65(8) . . . . ?
C24 C21 C22 C17 1.30(12) . . . . ?
N4 C17 C22 N5 0.53(11) . . . . ?
C16 C17 C22 N5 -179.09(7) . . . . ?
N4 C17 C22 C21 179.60(7) . . . . ?
C16 C17 C22 C21 -0.02(12) . . . . ?
C15 C16 C23 C24 -177.57(8) . . . . ?
C17 C16 C23 C24 2.12(13) . . . . ?
C16 C23 C24 C21 -0.83(13) . . . . ?
C20 C21 C24 C23 179.06(9) . . . . ?
C22 C21 C24 C23 -0.89(13) . . . . ?
